data_8101855
loop_
_publ_author_name
'Amani, A.'
'Rezanejade Bardajee, G.'
'Jafarpour, F.'
'Razaghi, M. O.'
'Yousefi Behzadi,  M.'
'Haeri, A.'

_publ_section_title
;
 Crystal structure of 2,2-diphenyl-4-dimethyl-aminopentanenitrile,
 C~19~H~22~N~2~
;
_journal_issue 4
_journal_name_full 'Zeitschrift f\"ur Kristallographie - New Crystal Structures'
_journal_page_first 549
_journal_page_last 550
_journal_volume 220
_journal_year 2005
_chemical_formula_structural 'C19 H22 N2'
_chemical_formula_sum 'C19 H22 N2'
_chemical_formula_weight 278.39
_chemical_name_systematic 2,2-diphenyl-4-dimethylaminopentanenitrile
_space_group_IT_number 9
_symmetry_cell_setting monoclinic
_symmetry_space_group_name_Hall 'C -2yc'
_symmetry_space_group_name_H-M 'C 1 c 1'
_atom_sites_solution_hydrogens geom
_atom_sites_solution_primary direct
_atom_sites_solution_secondary difmap
_audit_creation_method SHELXL-97
_cell_angle_alpha 90.00
_cell_angle_beta 106.599(3)
_cell_angle_gamma 90.00
_cell_formula_units_Z 4
_cell_length_a 8.6358(13)
_cell_length_b 15.162(2)
_cell_length_c 12.807(2)
_cell_measurement_reflns_used 898
_cell_measurement_temperature 120(2)
_cell_measurement_theta_max 30
_cell_measurement_theta_min 3
_cell_volume 1607.0(4)
_computing_cell_refinement 'SAINTPlus (Bruker, 1998a)'
_computing_data_collection 'SMART (Bruker, 1998b)'
_computing_data_reduction 'SAINTPlus (Bruker, 1998a)'
_computing_molecular_graphics 'SHELXTL ver. 5.1 (Sheldrick, 1998b)'
_computing_publication_material 'SHELXTL ver. 5.1 (Sheldrick, 1998b)'
_computing_structure_refinement 'SHELXTL ver. 5.1 (Sheldrick, 1998b)'
_computing_structure_solution 'SHELXTL ver. 5.1 (Sheldrick, 1998b)'
_diffrn_ambient_temperature 120(2)
_diffrn_measured_fraction_theta_full 0.984
_diffrn_measured_fraction_theta_max 0.984
_diffrn_measurement_device_type 'Bruker SMART 1000 CCD'
_diffrn_measurement_method phi/omega
_diffrn_radiation_monochromator graphite
_diffrn_radiation_source 'fine-focus sealed tube'
_diffrn_radiation_type MoK\a
_diffrn_radiation_wavelength 0.71073
_diffrn_reflns_av_R_equivalents 0.0220
_diffrn_reflns_av_sigmaI/netI 0.0206
_diffrn_reflns_limit_h_max 12
_diffrn_reflns_limit_h_min -12
_diffrn_reflns_limit_k_max 21
_diffrn_reflns_limit_k_min -18
_diffrn_reflns_limit_l_max 17
_diffrn_reflns_limit_l_min -18
_diffrn_reflns_number 7566
_diffrn_reflns_theta_full 30.03
_diffrn_reflns_theta_max 30.03
_diffrn_reflns_theta_min 2.69
_exptl_absorpt_coefficient_mu 0.068
_exptl_absorpt_correction_T_max 0.952
_exptl_absorpt_correction_T_min 0.931
_exptl_absorpt_correction_type multi-scan
_exptl_absorpt_process_details 'SADABS (Sheldrick, 1998a)'
_exptl_crystal_colour colorless
_exptl_crystal_density_diffrn 1.151
_exptl_crystal_density_method 'not measured'
_exptl_crystal_description prism
_exptl_crystal_F_000 600
_exptl_crystal_size_max 0.6
_exptl_crystal_size_mid 0.4
_exptl_crystal_size_min 0.4
_refine_diff_density_max 0.191
_refine_diff_density_min -0.168
_refine_diff_density_rms 0.043
_refine_ls_abs_structure_details 'Flack H D (1983), Acta Cryst. A39, 876-881'
_refine_ls_abs_structure_Flack 0(10)
_refine_ls_extinction_method none
_refine_ls_goodness_of_fit_ref 1.037
_refine_ls_hydrogen_treatment constr
_refine_ls_matrix_type full
_refine_ls_number_parameters 190
_refine_ls_number_reflns 2322
_refine_ls_number_restraints 2
_refine_ls_restrained_S_all 1.037
_refine_ls_R_factor_all 0.0493
_refine_ls_R_factor_gt 0.0440
_refine_ls_shift/su_max 0.004
_refine_ls_shift/su_mean 0.001
_refine_ls_structure_factor_coef Fsqd
_refine_ls_weighting_details 'calc w=1/[\s^2^(Fo^2^)+(0.0582P)^2^] where P=(Fo^2^+2Fc^2^)/3'
_refine_ls_weighting_scheme calc
_refine_ls_wR_factor_gt 0.0858
_refine_ls_wR_factor_ref 0.0880
_reflns_number_gt 2073
_reflns_number_total 2322
_reflns_threshold_expression I>2sigma(I)
_cod_data_source_file 1267-1634.cff
_cod_data_source_block 22dp4dmapn_aa
_cod_depositor_comments
;
 Correcting the _chemical_formula_sum and _chemical_formula_structural data
 item values by changing them from 'C18 H22 N2' to 'C19 H22 N2' after
 consulting the original publication.

 Antanas Vaitkus,
 2017-09-11

The following automatic conversions were performed:
'_symmetry_cell_setting' value 'Monoclinic' changed to 'monoclinic'
according to '/home/saulius/struct/CIF-dictionaries/cif_core.dic'
dictionary named 'cif_core.dic' version 2.4.1 from 2010-06-29.

Automatic conversion script
Id: cif_fix_enum 1555 2011-01-17 13:19:09Z saulius 
;
_cod_original_cell_volume 1607.1(4)
_cod_original_sg_symbol_H-M C1c1
_cod_original_formula_sum 'C18 H22 N2'
_cod_database_code 8101855

loop_
_symmetry_equiv_pos_as_xyz
'x, y, z'
'x, -y, z+1/2'
'x+1/2, y+1/2, z'
'x+1/2, -y+1/2, z+1/2'

loop_
_atom_site_label
_atom_site_type_symbol
_atom_site_fract_x
_atom_site_fract_y
_atom_site_fract_z
_atom_site_U_iso_or_equiv
_atom_site_adp_type
_atom_site_occupancy
_atom_site_symmetry_multiplicity
_atom_site_Wyckoff_symbol
_atom_site_calc_flag
_atom_site_refinement_flags
_atom_site_disorder_assembly
_atom_site_disorder_group
N1 N 0.8505(2) 0.18773(14) 0.38662(16) 0.0320(4) Uani 1 4 a d . . .
N2 N 0.6674(3) 0.37956(13) 0.29669(17) 0.0310(4) Uani 1 4 a d . . .
C1 C 0.6350(3) 0.44627(16) 0.1095(2) 0.0365(6) Uani 1 4 a d . . .
H1A H 0.6016 0.5007 0.1346 0.055 Uiso 1 4 a calc R . .
H1B H 0.5759 0.4373 0.0345 0.055 Uiso 1 4 a calc R . .
H1C H 0.7485 0.4487 0.1162 0.055 Uiso 1 4 a calc R . .
C2 C 0.6015(3) 0.36986(15) 0.17814(19) 0.0276(4) Uani 1 4 a d . . .
H2A H 0.4838 0.3664 0.1631 0.033 Uiso 1 4 a calc R . .
C3 C 0.8352(3) 0.40912(19) 0.3316(2) 0.0420(6) Uani 1 4 a d . . .
H3A H 0.8705 0.4138 0.4096 0.063 Uiso 1 4 a calc R . .
H3B H 0.8437 0.4656 0.2999 0.063 Uiso 1 4 a calc R . .
H3C H 0.9019 0.3673 0.3083 0.063 Uiso 1 4 a calc R . .
C4 C 0.5658(4) 0.43573(19) 0.3429(3) 0.0467(7) Uani 1 4 a d . . .
H4A H 0.6130 0.4403 0.4203 0.070 Uiso 1 4 a calc R . .
H4B H 0.4599 0.4103 0.3280 0.070 Uiso 1 4 a calc R . .
H4C H 0.5580 0.4934 0.3108 0.070 Uiso 1 4 a calc R . .
C5 C 0.6544(3) 0.28357(14) 0.13821(17) 0.0239(4) Uani 1 4 a d . . .
H5A H 0.7689 0.2873 0.1448 0.029 Uiso 1 4 a calc R . .
H5B H 0.5977 0.2768 0.0615 0.029 Uiso 1 4 a calc R . .
C6 C 0.6242(2) 0.20000(13) 0.19976(16) 0.0202(4) Uani 1 4 a d . . .
C7 C 0.7481(3) 0.19663(14) 0.30773(17) 0.0238(4) Uani 1 4 a d . . .
C8 C 0.4528(2) 0.20065(13) 0.21337(17) 0.0215(4) Uani 1 4 a d . . .
C9 C 0.4238(3) 0.20023(16) 0.31468(19) 0.0295(5) Uani 1 4 a d . . .
H9A H 0.5099 0.2019 0.3779 0.035 Uiso 1 4 a calc R . .
C10 C 0.2648(3) 0.19729(18) 0.3216(2) 0.0367(6) Uani 1 4 a d . . .
H10A H 0.2459 0.1963 0.3895 0.044 Uiso 1 4 a calc R . .
C11 C 0.1362(3) 0.19588(16) 0.2283(2) 0.0354(6) Uani 1 4 a d . . .
H11A H 0.0309 0.1935 0.2333 0.043 Uiso 1 4 a calc R . .
C12 C 0.1643(3) 0.19798(16) 0.1273(2) 0.0324(5) Uani 1 4 a d . . .
H12A H 0.0778 0.1981 0.0643 0.039 Uiso 1 4 a calc R . .
C13 C 0.3221(3) 0.19986(14) 0.11967(18) 0.0258(4) Uani 1 4 a d . . .
H13A H 0.3403 0.2006 0.0515 0.031 Uiso 1 4 a calc R . .
C14 C 0.6494(2) 0.11326(14) 0.14290(17) 0.0232(4) Uani 1 4 a d . . .
C15 C 0.6112(3) 0.03373(15) 0.1848(2) 0.0317(5) Uani 1 4 a d . . .
H15A H 0.5707 0.0344 0.2447 0.038 Uiso 1 4 a calc R . .
C16 C 0.6328(3) -0.04655(17) 0.1378(3) 0.0393(6) Uani 1 4 a d . . .
H16A H 0.6073 -0.0991 0.1665 0.047 Uiso 1 4 a calc R . .
C17 C 0.6927(3) -0.04759(19) 0.0479(2) 0.0402(6) Uani 1 4 a d . . .
H17A H 0.7066 -0.1009 0.0159 0.048 Uiso 1 4 a calc R . .
C18 C 0.7310(3) 0.03009(19) 0.0066(2) 0.0390(6) Uani 1 4 a d . . .
H18A H 0.7716 0.0291 -0.0533 0.047 Uiso 1 4 a calc R . .
C19 C 0.7099(3) 0.11095(17) 0.05339(18) 0.0310(5) Uani 1 4 a d . . .
H19A H 0.7365 0.1632 0.0245 0.037 Uiso 1 4 a calc R . .

loop_
_atom_site_aniso_label
_atom_site_aniso_U_11
_atom_site_aniso_U_22
_atom_site_aniso_U_33
_atom_site_aniso_U_23
_atom_site_aniso_U_13
_atom_site_aniso_U_12
N1 0.0304(10) 0.0388(11) 0.0257(9) 0.0001(8) 0.0064(8) 0.0018(8)
N2 0.0350(10) 0.0275(9) 0.0297(9) -0.0022(8) 0.0080(8) -0.0027(8)
C1 0.0373(14) 0.0313(12) 0.0385(13) 0.0092(10) 0.0069(11) -0.0038(10)
C2 0.0251(10) 0.0257(10) 0.0313(11) 0.0029(9) 0.0071(9) -0.0018(8)
C3 0.0418(15) 0.0421(14) 0.0366(13) 0.0008(11) 0.0022(11) -0.0107(12)
C4 0.0594(18) 0.0377(14) 0.0464(16) -0.0048(12) 0.0206(14) 0.0066(13)
C5 0.0212(9) 0.0287(10) 0.0224(9) 0.0033(8) 0.0073(8) -0.0009(8)
C6 0.0181(9) 0.0227(9) 0.0204(8) 0.0004(7) 0.0064(7) 0.0002(7)
C7 0.0256(10) 0.0248(10) 0.0231(10) 0.0001(8) 0.0102(8) -0.0007(8)
C8 0.0221(9) 0.0192(9) 0.0251(9) 0.0004(8) 0.0099(8) 0.0000(8)
C9 0.0306(11) 0.0333(12) 0.0268(10) -0.0012(9) 0.0116(9) 0.0002(9)
C10 0.0387(14) 0.0397(14) 0.0406(14) -0.0008(10) 0.0257(12) 0.0011(11)
C11 0.0262(11) 0.0309(12) 0.0558(16) -0.0012(12) 0.0224(11) 0.0004(10)
C12 0.0230(10) 0.0303(11) 0.0429(14) 0.0009(10) 0.0079(10) 0.0000(9)
C13 0.0225(10) 0.0268(10) 0.0286(10) 0.0010(9) 0.0083(8) -0.0009(8)
C14 0.0195(9) 0.0278(10) 0.0216(9) -0.0027(8) 0.0050(7) 0.0021(8)
C15 0.0353(12) 0.0268(11) 0.0373(13) -0.0020(10) 0.0173(11) 0.0013(9)
C16 0.0369(14) 0.0276(12) 0.0549(16) -0.0044(12) 0.0154(12) 0.0016(10)
C17 0.0312(12) 0.0411(15) 0.0448(15) -0.0178(12) 0.0050(11) 0.0053(11)
C18 0.0324(13) 0.0539(16) 0.0319(12) -0.0119(11) 0.0109(10) 0.0073(11)
C19 0.0290(11) 0.0395(13) 0.0257(10) -0.0024(10) 0.0096(9) 0.0015(10)

loop_
_atom_type_symbol
_atom_type_description
_atom_type_scat_dispersion_real
_atom_type_scat_dispersion_imag
_atom_type_scat_source
C C 0.0033 0.0000 'International Tables Vol C Tables 4.2.6.8 and 6.1.1.4'
H H 0.0000 0.0000 'International Tables Vol C Tables 4.2.6.8 and 6.1.1.4'
N N 0.0061 0.0000 'International Tables Vol C Tables 4.2.6.8 and 6.1.1.4'

loop_
_geom_angle_atom_site_label_1
_geom_angle_atom_site_label_2
_geom_angle_atom_site_label_3
_geom_angle
_geom_angle_site_symmetry_1
_geom_angle_site_symmetry_3
_geom_angle_publ_flag
C3 N2 C4 110.8(2) . . ?
C3 N2 C2 113.9(2) . . ?
C4 N2 C2 112.1(2) . . ?
C2 C1 H1A 109.5 . . ?
C2 C1 H1B 109.5 . . ?
H1A C1 H1B 109.5 . . ?
C2 C1 H1C 109.5 . . ?
H1A C1 H1C 109.5 . . ?
H1B C1 H1C 109.5 . . ?
N2 C2 C5 111.62(18) . . ?
N2 C2 C1 115.9(2) . . ?
C5 C2 C1 109.45(19) . . ?
N2 C2 H2A 106.4 . . ?
C5 C2 H2A 106.4 . . ?
C1 C2 H2A 106.4 . . ?
N2 C3 H3A 109.5 . . ?
N2 C3 H3B 109.5 . . ?
H3A C3 H3B 109.5 . . ?
N2 C3 H3C 109.5 . . ?
H3A C3 H3C 109.5 . . ?
H3B C3 H3C 109.5 . . ?
N2 C4 H4A 109.5 . . ?
N2 C4 H4B 109.5 . . ?
H4A C4 H4B 109.5 . . ?
N2 C4 H4C 109.5 . . ?
H4A C4 H4C 109.5 . . ?
H4B C4 H4C 109.5 . . ?
C2 C5 C6 114.88(16) . . ?
C2 C5 H5A 108.5 . . ?
C6 C5 H5A 108.5 . . ?
C2 C5 H5B 108.5 . . ?
C6 C5 H5B 108.5 . . ?
H5A C5 H5B 107.5 . . ?
N1 C7 C6 173.4(2) . . ?
C7 C6 C8 110.77(16) . . ?
C7 C6 C14 104.32(17) . . ?
C8 C6 C14 109.13(17) . . ?
C7 C6 C5 108.61(17) . . ?
C8 C6 C5 111.02(17) . . ?
C14 C6 C5 112.81(16) . . ?
C13 C8 C9 119.11(19) . . ?
C13 C8 C6 118.12(18) . . ?
C9 C8 C6 122.76(19) . . ?
C8 C9 C10 120.0(2) . . ?
C8 C9 H9A 120.0 . . ?
C10 C9 H9A 120.0 . . ?
C11 C10 C9 120.5(2) . . ?
C11 C10 H10A 119.8 . . ?
C9 C10 H10A 119.8 . . ?
C10 C11 C12 119.7(2) . . ?
C10 C11 H11A 120.1 . . ?
C12 C11 H11A 120.1 . . ?
C11 C12 C13 120.2(2) . . ?
C11 C12 H12A 119.9 . . ?
C13 C12 H12A 119.9 . . ?
C8 C13 C12 120.5(2) . . ?
C8 C13 H13A 119.7 . . ?
C12 C13 H13A 119.7 . . ?
C19 C14 C15 118.7(2) . . ?
C19 C14 C6 123.1(2) . . ?
C15 C14 C6 118.17(18) . . ?
C16 C15 C14 120.9(2) . . ?
C16 C15 H15A 119.6 . . ?
C14 C15 H15A 119.6 . . ?
C17 C16 C15 119.6(3) . . ?
C17 C16 H16A 120.2 . . ?
C15 C16 H16A 120.2 . . ?
C18 C17 C16 119.9(3) . . ?
C18 C17 H17A 120.1 . . ?
C16 C17 H17A 120.1 . . ?
C17 C18 C19 120.8(2) . . ?
C17 C18 H18A 119.6 . . ?
C19 C18 H18A 119.6 . . ?
C14 C19 C18 120.1(2) . . ?
C14 C19 H19A 120.0 . . ?
C18 C19 H19A 120.0 . . ?

loop_
_geom_bond_atom_site_label_1
_geom_bond_atom_site_label_2
_geom_bond_distance
_geom_bond_site_symmetry_2
_geom_bond_publ_flag
N1 C7 1.145(3) . ?
N2 C3 1.460(3) . ?
N2 C4 1.464(3) . ?
N2 C2 1.469(3) . ?
C1 C2 1.532(3) . ?
C1 H1A 0.9600 . ?
C1 H1B 0.9600 . ?
C1 H1C 0.9600 . ?
C2 C5 1.522(3) . ?
C2 H2A 0.9800 . ?
C3 H3A 0.9600 . ?
C3 H3B 0.9600 . ?
C3 H3C 0.9600 . ?
C4 H4A 0.9600 . ?
C4 H4B 0.9600 . ?
C4 H4C 0.9600 . ?
C5 C6 1.553(3) . ?
C5 H5A 0.9700 . ?
C5 H5B 0.9700 . ?
C7 C6 1.488(3) . ?
C6 C8 1.539(3) . ?
C6 C14 1.549(3) . ?
C8 C13 1.393(3) . ?
C8 C9 1.390(3) . ?
C9 C10 1.402(3) . ?
C9 H9A 0.9300 . ?
C10 C11 1.380(4) . ?
C10 H10A 0.9300 . ?
C11 C12 1.384(4) . ?
C11 H11A 0.9300 . ?
C12 C13 1.394(3) . ?
C12 H12A 0.9300 . ?
C13 H13A 0.9300 . ?
C14 C19 1.390(3) . ?
C14 C15 1.397(3) . ?
C15 C16 1.394(3) . ?
C15 H15A 0.9300 . ?
C16 C17 1.391(4) . ?
C16 H16A 0.9300 . ?
C17 C18 1.370(4) . ?
C17 H17A 0.9300 . ?
C18 C19 1.399(4) . ?
C18 H18A 0.9300 . ?
C19 H19A 0.9300 . ?

loop_
_geom_torsion_atom_site_label_1
_geom_torsion_atom_site_label_2
_geom_torsion_atom_site_label_3
_geom_torsion_atom_site_label_4
_geom_torsion
_geom_torsion_site_symmetry_1
_geom_torsion_site_symmetry_2
_geom_torsion_site_symmetry_3
_geom_torsion_site_symmetry_4
_geom_torsion_publ_flag
C3 N2 C2 C5 79.8(2) . . . . ?
C4 N2 C2 C5 -153.4(2) . . . . ?
C3 N2 C2 C1 -46.4(3) . . . . ?
C4 N2 C2 C1 80.4(3) . . . . ?
N2 C2 C5 C6 51.4(2) . . . . ?
C1 C2 C5 C6 -178.93(19) . . . . ?
N1 C7 C6 C8 133(2) . . . . ?
N1 C7 C6 C14 16(2) . . . . ?
N1 C7 C6 C5 -105(2) . . . . ?
C2 C5 C6 C7 -75.8(2) . . . . ?
C2 C5 C6 C8 46.3(2) . . . . ?
C2 C5 C6 C14 169.12(18) . . . . ?
C7 C6 C8 C13 -177.28(18) . . . . ?
C14 C6 C8 C13 -63.0(2) . . . . ?
C5 C6 C8 C13 62.0(2) . . . . ?
C7 C6 C8 C9 1.4(3) . . . . ?
C14 C6 C8 C9 115.7(2) . . . . ?
C5 C6 C8 C9 -119.3(2) . . . . ?
C13 C8 C9 C10 1.2(4) . . . . ?
C6 C8 C9 C10 -177.4(2) . . . . ?
C8 C9 C10 C11 -0.8(4) . . . . ?
C9 C10 C11 C12 -0.4(4) . . . . ?
C10 C11 C12 C13 1.2(4) . . . . ?
C9 C8 C13 C12 -0.5(3) . . . . ?
C6 C8 C13 C12 178.26(19) . . . . ?
C11 C12 C13 C8 -0.7(4) . . . . ?
C7 C6 C14 C19 -111.0(2) . . . . ?
C8 C6 C14 C19 130.6(2) . . . . ?
C5 C6 C14 C19 6.7(3) . . . . ?
C7 C6 C14 C15 68.2(2) . . . . ?
C8 C6 C14 C15 -50.2(3) . . . . ?
C5 C6 C14 C15 -174.08(19) . . . . ?
C19 C14 C15 C16 -0.1(3) . . . . ?
C6 C14 C15 C16 -179.4(2) . . . . ?
C14 C15 C16 C17 -0.2(4) . . . . ?
C15 C16 C17 C18 0.5(4) . . . . ?
C16 C17 C18 C19 -0.4(4) . . . . ?
C15 C14 C19 C18 0.2(3) . . . . ?
C6 C14 C19 C18 179.4(2) . . . . ?
C17 C18 C19 C14 0.0(4) . . . . ?

loop_
_cod_related_entry_id
_cod_related_entry_database
_cod_related_entry_code
1 ChemSpider 29065
